data_4108453
loop_
_publ_author_name
'Jarugu Narasimha Moorthy'
'Subhas Samanta'
'Apurba L. Koner'
'Satyajit Saha'
'Werner M. Nau'

_publ_contact_author_address
;Departmet of chemistry
Indian Institute of Technology - Kanpur
Kanpur - 208 016
INDIA
;
_publ_contact_author_email moorthy@iitk.ac.in
_publ_contact_author_fax +915122597436
_publ_contact_author_name 'Prof. J. N. Moorthy'
_publ_contact_author_phone +915122597498
_publ_section_title
;
 Intramolecular O-H...O Hydrogen-Bond-Mediated Reversal in the
 Partitioning of Conformationally Restricted Triplet 1,4-Biradicals and
 Amplification of Diastereodifferentiation in Their Lifetimes
;
_journal_name_full 'Journal of the American Chemical Society'
_journal_page_first 13608
_journal_page_last 13617
_journal_paper_doi 10.1021/ja8032179
_journal_volume 130
_journal_year 2008
_chemical_formula_moiety 'C18 H20 O2'
_chemical_formula_sum 'C18 H20 O2'
_chemical_formula_weight 268.34
_chemical_name_common (1S,2S,3R,4S)-3-methoxy-2-methyl-1,4-diphenylcyclobutanol
_chemical_name_systematic
; 
 (1S,2S,3R,4S)-3-methoxy-2-methyl-1,4-diphenylcyclobutanol 
;
_space_group_IT_number 15
_symmetry_cell_setting monoclinic
_symmetry_Int_Tables_number 15
_symmetry_space_group_name_Hall '-C 2yc'
_symmetry_space_group_name_H-M 'C 1 2/c 1'
_atom_sites_solution_hydrogens geom
_atom_sites_solution_primary direct
_atom_sites_solution_secondary difmap
_audit_creation_method SHELXL-97
_cell_angle_alpha 90.00
_cell_angle_beta 104.671(3)
_cell_angle_gamma 90.00
_cell_formula_units_Z 16
_cell_length_a 24.824(3)
_cell_length_b 9.6318(9)
_cell_length_c 26.586(2)
_cell_measurement_temperature 293(2)
_cell_volume 6149.5(11)
_computing_cell_refinement 'Bruker SMART'
_computing_data_collection 'Bruker SMART'
_computing_data_reduction 'Bruker SAINT'
_computing_molecular_graphics 'Bruker SHELXTL'
_computing_publication_material 'Bruker SHELXTL'
_computing_structure_refinement 'SHELXL-97 (Sheldrick, 1997)'
_computing_structure_solution 'Bruker SHELXTL'
_diffrn_ambient_temperature 293(2)
_diffrn_measured_fraction_theta_full 0.998
_diffrn_measured_fraction_theta_max 0.998
_diffrn_measurement_device_type 'CCD area detector'
_diffrn_measurement_method 'phi and omega scans'
_diffrn_radiation_monochromator graphite
_diffrn_radiation_source 'fine-focus sealed tube'
_diffrn_radiation_type MoK\a
_diffrn_radiation_wavelength 0.71073
_diffrn_reflns_av_R_equivalents 0.0537
_diffrn_reflns_av_sigmaI/netI 0.0620
_diffrn_reflns_limit_h_max 25
_diffrn_reflns_limit_h_min -30
_diffrn_reflns_limit_k_max 11
_diffrn_reflns_limit_k_min -11
_diffrn_reflns_limit_l_max 32
_diffrn_reflns_limit_l_min -32
_diffrn_reflns_number 16944
_diffrn_reflns_theta_full 26.00
_diffrn_reflns_theta_max 26.00
_diffrn_reflns_theta_min 2.01
_exptl_absorpt_coefficient_mu 0.074
_exptl_absorpt_correction_type none
_exptl_crystal_colour colorless
_exptl_crystal_density_diffrn 1.159
_exptl_crystal_density_meas 0
_exptl_crystal_description clusters
_exptl_crystal_F_000 2304
_exptl_crystal_size_max 0.20
_exptl_crystal_size_mid 0.10
_exptl_crystal_size_min 0.10
_refine_diff_density_max 0.714
_refine_diff_density_min -0.417
_refine_diff_density_rms 0.059
_refine_ls_extinction_method none
_refine_ls_goodness_of_fit_ref 1.020
_refine_ls_hydrogen_treatment constr
_refine_ls_matrix_type full
_refine_ls_number_parameters 367
_refine_ls_number_reflns 6037
_refine_ls_number_restraints 0
_refine_ls_restrained_S_all 1.020
_refine_ls_R_factor_all 0.0975
_refine_ls_R_factor_gt 0.0666
_refine_ls_shift/su_max 0.074
_refine_ls_shift/su_mean 0.005
_refine_ls_structure_factor_coef Fsqd
_refine_ls_weighting_details 'calc w=1/[\s^2^(Fo^2^)+(0.1159P)^2^+0.0000P] where P=(Fo^2^+2Fc^2^)/3'
_refine_ls_weighting_scheme calc
_refine_ls_wR_factor_gt 0.1732
_refine_ls_wR_factor_ref 0.2030
_reflns_number_gt 4018
_reflns_number_total 6037
_reflns_threshold_expression >2sigma(I)
_cod_data_source_file ja8032179_si_001.cif
_cod_data_source_block 8-anti-CB1
_cod_original_cell_volume 6149.3(10)
_cod_database_code 4108453

loop_
_symmetry_equiv_pos_as_xyz
'x, y, z'
'-x, y, -z+1/2'
'x+1/2, y+1/2, z'
'-x+1/2, y+1/2, -z+1/2'
'-x, -y, -z'
'x, -y, z-1/2'
'-x+1/2, -y+1/2, -z'
'x+1/2, -y+1/2, z-1/2'

loop_
_atom_site_label
_atom_site_type_symbol
_atom_site_fract_x
_atom_site_fract_y
_atom_site_fract_z
_atom_site_U_iso_or_equiv
_atom_site_adp_type
_atom_site_occupancy
_atom_site_symmetry_multiplicity
_atom_site_calc_flag
_atom_site_refinement_flags
O1 O 0.11421(7) 0.00372(15) 0.16478(6) 0.0280(4) Uani 1 1 d .
O3 O 0.15482(6) 0.73776(15) 0.15879(6) 0.0295(4) Uani 1 1 d .
H3 H 0.1480 0.8204 0.1612 0.044 Uiso 1 1 calc R
O4 O 0.25628(6) 0.06475(16) 0.29631(6) 0.0305(4) Uani 1 1 d .
H4 H 0.2790 0.1258 0.3081 0.046 Uiso 1 1 calc R
O2 O 0.04932(7) 0.38681(17) 0.16715(7) 0.0352(4) Uani 1 1 d .
C33 C 0.13427(9) 0.0896(2) 0.20910(8) 0.0249(5) Uani 1 1 d .
H33 H 0.1052 0.1541 0.2134 0.030 Uiso 1 1 calc R
C34 C 0.19061(9) 0.1661(2) 0.21615(9) 0.0271(5) Uani 1 1 d .
H34 H 0.1866 0.2663 0.2101 0.033 Uiso 1 1 calc R
C26 C 0.15804(9) 0.0096(2) 0.25908(9) 0.0255(5) Uani 1 1 d .
H26 H 0.1762 -0.0740 0.2502 0.031 Uiso 1 1 calc R
C1 C 0.13587(9) 0.4337(2) 0.08624(9) 0.0257(5) Uani 1 1 d .
C9 C 0.05798(10) 0.6462(2) 0.15220(9) 0.0304(6) Uani 1 1 d .
H9 H 0.0246 0.6990 0.1351 0.036 Uiso 1 1 calc R
C36 C 0.09064(11) 0.0818(2) 0.11863(9) 0.0329(6) Uani 1 1 d .
H36A H 0.0616 0.1406 0.1244 0.049 Uiso 1 1 calc R
H36B H 0.0755 0.0193 0.0905 0.049 Uiso 1 1 calc R
H36C H 0.1190 0.1379 0.1101 0.049 Uiso 1 1 calc R
C6 C 0.19004(10) 0.3817(2) 0.09768(9) 0.0312(6) Uani 1 1 d .
H6 H 0.2137 0.3975 0.1303 0.037 Uiso 1 1 calc R
C7 C 0.11585(9) 0.5086(2) 0.12780(9) 0.0244(5) Uani 1 1 d .
H7 H 0.1409 0.4844 0.1614 0.029 Uiso 1 1 calc R
C19 C 0.18964(9) 0.2337(2) 0.31163(9) 0.0274(5) Uani 1 1 d .
C2 C 0.10193(10) 0.4114(3) 0.03664(9) 0.0332(6) Uani 1 1 d .
H2 H 0.0657 0.4456 0.0280 0.040 Uiso 1 1 calc R
C10 C 0.10737(9) 0.6704(2) 0.12680(9) 0.0266(5) Uani 1 1 d .
C25 C 0.20355(9) 0.1254(2) 0.27508(9) 0.0254(5) Uani 1 1 d .
C11 C 0.09296(10) 0.7324(2) 0.07279(9) 0.0297(6) Uani 1 1 d .
C35 C 0.23034(10) 0.0979(3) 0.18842(10) 0.0344(6) Uani 1 1 d .
H35A H 0.2338 0.0009 0.1970 0.052 Uiso 1 1 calc R
H35B H 0.2662 0.1413 0.1992 0.052 Uiso 1 1 calc R
H35C H 0.2161 0.1084 0.1515 0.052 Uiso 1 1 calc R
C20 C 0.15564(10) 0.3478(2) 0.29453(9) 0.0288(5) Uani 1 1 d .
H20 H 0.1408 0.3612 0.2591 0.035 Uiso 1 1 calc R
C24 C 0.21027(11) 0.2155(3) 0.36516(9) 0.0362(6) Uani 1 1 d .
H24 H 0.2328 0.1394 0.3775 0.043 Uiso 1 1 calc R
C8 C 0.05604(10) 0.4935(2) 0.13286(9) 0.0281(5) Uani 1 1 d .
H8 H 0.0297 0.4829 0.0987 0.034 Uiso 1 1 calc R
C27 C 0.12404(10) -0.0324(2) 0.29623(9) 0.0281(5) Uani 1 1 d .
C16 C 0.03849(11) 0.7377(3) 0.04135(10) 0.0386(6) Uani 1 1 d .
H16 H 0.0095 0.7032 0.0540 0.046 Uiso 1 1 calc R
C21 C 0.14357(10) 0.4421(3) 0.32971(10) 0.0342(6) Uani 1 1 d .
H21 H 0.1212 0.5187 0.3177 0.041 Uiso 1 1 calc R
C17 C 0.07352(11) 0.6633(3) 0.21069(9) 0.0379(6) Uani 1 1 d .
H17A H 0.0442 0.6270 0.2245 0.057 Uiso 1 1 calc R
H17B H 0.0788 0.7600 0.2193 0.057 Uiso 1 1 calc R
H17C H 0.1074 0.6136 0.2254 0.057 Uiso 1 1 calc R
C3 C 0.12155(12) 0.3385(3) -0.00008(10) 0.0450(7) Uani 1 1 d .
H3A H 0.0988 0.3266 -0.0334 0.054 Uiso 1 1 calc R
C23 C 0.19786(12) 0.3087(3) 0.40000(10) 0.0437(7) Uani 1 1 d .
H23 H 0.2119 0.2947 0.4355 0.052 Uiso 1 1 calc R
C22 C 0.16475(11) 0.4225(3) 0.38234(10) 0.0422(7) Uani 1 1 d .
H22 H 0.1568 0.4857 0.4059 0.051 Uiso 1 1 calc R
C12 C 0.13528(12) 0.7849(3) 0.05243(10) 0.0401(6) Uani 1 1 d .
H12 H 0.1719 0.7824 0.0724 0.048 Uiso 1 1 calc R
C5 C 0.20905(11) 0.3071(3) 0.06129(10) 0.0425(7) Uani 1 1 d .
H5 H 0.2452 0.2726 0.0697 0.051 Uiso 1 1 calc R
C18 C -0.00738(12) 0.3730(3) 0.16866(13) 0.0494(8) Uani 1 1 d .
H18A H -0.0203 0.4595 0.1792 0.074 Uiso 1 1 calc R
H18B H -0.0104 0.3017 0.1930 0.074 Uiso 1 1 calc R
H18C H -0.0296 0.3485 0.1347 0.074 Uiso 1 1 calc R
C30 C 0.06653(13) -0.1081(3) 0.36959(11) 0.0455(7) Uani 1 1 d .
H30 H 0.0483 -0.1297 0.3951 0.055 Uiso 1 1 calc R
C4 C 0.17450(12) 0.2837(3) 0.01253(11) 0.0488(8) Uani 1 1 d .
H4A H 0.1869 0.2311 -0.0117 0.059 Uiso 1 1 calc R
C32 C 0.07293(12) 0.0214(3) 0.29435(12) 0.0523(8) Uani 1 1 d .
H32 H 0.0570 0.0847 0.2684 0.063 Uiso 1 1 calc R
C31 C 0.04391(14) -0.0171(3) 0.33101(14) 0.0610(10) Uani 1 1 d .
H31 H 0.0088 0.0200 0.3289 0.073 Uiso 1 1 calc R
C29 C 0.11748(13) -0.1680(4) 0.37001(12) 0.0603(9) Uani 1 1 d .
H29 H 0.1328 -0.2341 0.3951 0.072 Uiso 1 1 calc R
C15 C 0.02700(14) 0.7931(3) -0.00824(11) 0.0569(9) Uani 1 1 d .
H15 H -0.0095 0.7960 -0.0285 0.068 Uiso 1 1 calc R
C28 C 0.14556(12) -0.1305(3) 0.33356(12) 0.0553(9) Uani 1 1 d .
H28 H 0.1795 -0.1720 0.3342 0.066 Uiso 1 1 calc R
C14 C 0.06926(16) 0.8439(3) -0.02755(12) 0.0614(9) Uani 1 1 d .
H14 H 0.0615 0.8806 -0.0610 0.074 Uiso 1 1 calc R
C13 C 0.12355(14) 0.8405(3) 0.00286(12) 0.0554(8) Uani 1 1 d .
H13 H 0.1522 0.8758 -0.0101 0.067 Uiso 1 1 calc R

loop_
_atom_site_aniso_label
_atom_site_aniso_U_11
_atom_site_aniso_U_22
_atom_site_aniso_U_33
_atom_site_aniso_U_23
_atom_site_aniso_U_13
_atom_site_aniso_U_12
O1 0.0333(9) 0.0251(9) 0.0223(9) -0.0011(6) 0.0007(7) 0.0037(7)
O3 0.0291(9) 0.0225(9) 0.0322(9) -0.0044(7) -0.0009(7) 0.0012(7)
O4 0.0215(9) 0.0310(9) 0.0349(10) 0.0006(8) -0.0006(7) 0.0003(7)
O2 0.0353(10) 0.0319(10) 0.0427(11) 0.0015(8) 0.0178(8) -0.0006(8)
C33 0.0251(12) 0.0237(12) 0.0244(12) -0.0012(9) 0.0037(9) 0.0022(9)
C34 0.0280(13) 0.0247(12) 0.0280(13) 0.0024(10) 0.0058(10) 0.0017(10)
C26 0.0237(12) 0.0246(12) 0.0268(13) 0.0001(9) 0.0038(10) -0.0012(9)
C1 0.0278(12) 0.0230(12) 0.0272(13) -0.0013(9) 0.0085(10) -0.0026(10)
C9 0.0264(13) 0.0306(13) 0.0328(14) -0.0034(10) 0.0049(10) 0.0051(10)
C36 0.0386(15) 0.0290(13) 0.0257(13) 0.0005(10) -0.0019(10) 0.0052(11)
C6 0.0298(13) 0.0363(14) 0.0271(13) -0.0005(10) 0.0066(10) 0.0005(11)
C7 0.0237(12) 0.0236(12) 0.0247(12) -0.0001(9) 0.0041(9) 0.0016(9)
C19 0.0229(12) 0.0279(13) 0.0300(13) -0.0010(10) 0.0038(10) -0.0042(10)
C2 0.0300(13) 0.0373(14) 0.0314(14) -0.0052(11) 0.0060(10) 0.0018(11)
C10 0.0247(12) 0.0267(13) 0.0254(13) -0.0034(10) 0.0006(10) 0.0009(10)
C25 0.0216(12) 0.0273(13) 0.0252(13) 0.0024(9) 0.0021(9) -0.0009(9)
C11 0.0365(14) 0.0220(12) 0.0274(13) -0.0020(10) 0.0020(10) 0.0051(10)
C35 0.0336(14) 0.0390(15) 0.0320(14) 0.0051(11) 0.0108(11) 0.0053(11)
C20 0.0275(13) 0.0299(13) 0.0286(13) -0.0010(10) 0.0063(10) -0.0047(10)
C24 0.0353(14) 0.0419(15) 0.0308(14) 0.0021(11) 0.0073(11) 0.0009(12)
C8 0.0268(13) 0.0290(13) 0.0279(13) -0.0020(10) 0.0062(10) 0.0018(10)
C27 0.0303(13) 0.0261(13) 0.0257(13) -0.0037(10) 0.0031(10) -0.0082(10)
C16 0.0415(16) 0.0323(14) 0.0342(15) 0.0035(11) -0.0049(12) -0.0021(12)
C21 0.0299(14) 0.0352(14) 0.0380(15) -0.0021(11) 0.0097(11) -0.0011(11)
C17 0.0428(16) 0.0404(15) 0.0328(15) -0.0095(11) 0.0138(12) -0.0005(12)
C3 0.0409(16) 0.0629(19) 0.0305(15) -0.0131(13) 0.0076(12) -0.0014(14)
C23 0.0472(17) 0.0560(18) 0.0271(14) 0.0005(13) 0.0079(12) 0.0035(14)
C22 0.0430(16) 0.0511(18) 0.0357(16) -0.0136(13) 0.0160(12) -0.0028(13)
C12 0.0456(16) 0.0357(15) 0.0380(16) -0.0002(12) 0.0087(12) 0.0003(13)
C5 0.0345(15) 0.0593(18) 0.0361(16) -0.0084(13) 0.0132(12) 0.0063(13)
C18 0.0415(17) 0.0480(17) 0.066(2) -0.0090(15) 0.0274(15) -0.0095(14)
C30 0.059(2) 0.0473(17) 0.0367(16) -0.0071(13) 0.0233(14) -0.0227(14)
C4 0.0448(17) 0.068(2) 0.0371(16) -0.0172(14) 0.0170(13) 0.0056(15)
C32 0.0525(19) 0.0490(18) 0.066(2) 0.0271(15) 0.0351(16) 0.0195(14)
C31 0.061(2) 0.054(2) 0.085(3) 0.0254(18) 0.0513(19) 0.0242(16)
C29 0.0452(18) 0.091(3) 0.0417(18) 0.0268(17) 0.0053(14) -0.0120(17)
C15 0.068(2) 0.0437(18) 0.0411(18) 0.0116(14) -0.0185(15) -0.0071(16)
C28 0.0348(16) 0.082(2) 0.0476(18) 0.0276(16) 0.0074(13) 0.0019(15)
C14 0.093(3) 0.0488(19) 0.0337(17) 0.0153(14) -0.0007(17) -0.0046(18)
C13 0.072(2) 0.0529(19) 0.0431(19) 0.0107(14) 0.0186(16) -0.0080(16)

loop_
_atom_type_symbol
_atom_type_description
_atom_type_scat_dispersion_real
_atom_type_scat_dispersion_imag
_atom_type_scat_source
C C 0.0033 0.0016 'International Tables Vol C Tables 4.2.6.8 and 6.1.1.4'
H H 0.0000 0.0000 'International Tables Vol C Tables 4.2.6.8 and 6.1.1.4'
O O 0.0106 0.0060 'International Tables Vol C Tables 4.2.6.8 and 6.1.1.4'

loop_
_geom_angle_atom_site_label_1
_geom_angle_atom_site_label_2
_geom_angle_atom_site_label_3
_geom_angle
C33 O1 C36 112.68(17)
C8 O2 C18 111.4(2)
O1 C33 C26 113.94(18)
O1 C33 C34 119.51(18)
C26 C33 C34 89.81(16)
C35 C34 C33 114.35(19)
C35 C34 C25 112.48(19)
C33 C34 C25 87.26(16)
C27 C26 C33 123.43(19)
C27 C26 C25 119.84(19)
C33 C26 C25 88.26(16)
C6 C1 C2 118.1(2)
C6 C1 C7 119.5(2)
C2 C1 C7 122.5(2)
C17 C9 C8 114.9(2)
C17 C9 C10 113.88(19)
C8 C9 C10 87.72(16)
C5 C6 C1 121.1(2)
C1 C7 C8 121.76(19)
C1 C7 C10 122.05(19)
C8 C7 C10 88.14(16)
C20 C19 C24 117.9(2)
C20 C19 C25 123.4(2)
C24 C19 C25 118.7(2)
C3 C2 C1 120.6(2)
O3 C10 C11 110.39(19)
O3 C10 C9 115.59(19)
C11 C10 C9 116.57(19)
O3 C10 C7 110.80(18)
C11 C10 C7 113.95(18)
C9 C10 C7 87.77(17)
O4 C25 C19 111.38(18)
O4 C25 C34 115.91(18)
C19 C25 C34 116.34(18)
O4 C25 C26 110.20(18)
C19 C25 C26 113.34(18)
C34 C25 C26 87.46(16)
C12 C11 C16 117.7(2)
C12 C11 C10 119.5(2)
C16 C11 C10 122.8(2)
C21 C20 C19 120.9(2)
C23 C24 C19 121.1(2)
O2 C8 C7 113.72(19)
O2 C8 C9 118.29(19)
C7 C8 C9 89.38(17)
C32 C27 C28 118.5(2)
C32 C27 C26 123.0(2)
C28 C27 C26 118.5(2)
C15 C16 C11 121.2(3)
C22 C21 C20 120.1(2)
C4 C3 C2 120.4(3)
C22 C23 C24 120.2(2)
C23 C22 C21 119.8(2)
C13 C12 C11 120.9(3)
C6 C5 C4 120.1(2)
C31 C30 C29 118.4(2)
C5 C4 C3 119.6(2)
C27 C32 C31 120.9(3)
C30 C31 C32 120.6(3)
C28 C29 C30 120.5(3)
C14 C15 C16 120.2(3)
C29 C28 C27 120.9(3)
C15 C14 C13 119.8(3)
C12 C13 C14 120.3(3)

loop_
_geom_bond_atom_site_label_1
_geom_bond_atom_site_label_2
_geom_bond_distance
O1 C33 1.423(3)
O1 C36 1.432(3)
O3 C10 1.423(3)
O4 C25 1.414(3)
O2 C8 1.411(3)
O2 C18 1.424(3)
C33 C26 1.520(3)
C33 C34 1.549(3)
C34 C35 1.522(3)
C34 C25 1.567(3)
C26 C27 1.508(3)
C26 C25 1.568(3)
C1 C6 1.394(3)
C1 C2 1.390(3)
C1 C7 1.505(3)
C9 C17 1.513(3)
C9 C8 1.555(3)
C9 C10 1.560(3)
C6 C5 1.381(3)
C7 C8 1.531(3)
C7 C10 1.571(3)
C19 C20 1.390(3)
C19 C24 1.396(3)
C19 C25 1.524(3)
C2 C3 1.387(3)
C10 C11 1.512(3)
C11 C12 1.393(4)
C11 C16 1.399(3)
C20 C21 1.390(3)
C24 C23 1.379(4)
C27 C32 1.360(4)
C27 C28 1.376(4)
C16 C15 1.384(4)
C21 C22 1.377(4)
C3 C4 1.377(4)
C23 C22 1.379(4)
C12 C13 1.384(4)
C5 C4 1.380(4)
C30 C31 1.358(4)
C30 C29 1.388(4)
C32 C31 1.401(4)
C29 C28 1.378(4)
C15 C14 1.370(5)
C14 C13 1.385(5)
